data_7119341
loop_
_publ_author_name
'Liu, Suna'
'Yang, Pu'
'Peng, Shiyong'
'Zhu, Chenghao'
'Cao, Shengyu'
'Li, Jian'
'Sun, Jiangtao'

_publ_section_title
;
 Gold-catalyzed sequential annulations towards 3,4-fused bi/tri-cyclic
 furans involving a [3+2+2]-cycloaddition.
;
_journal_issue 6
_journal_name_full 'Chemical communications (Cambridge, England)'
_journal_page_first 1152
_journal_page_last 1155
_journal_paper_doi 10.1039/c6cc09154g
_journal_volume 53
_journal_year 2017
_chemical_formula_sum 'C34 H31 Cl N2 O'
_chemical_formula_weight 519.06
_space_group_crystal_system monoclinic
_space_group_IT_number 4
_space_group_name_Hall 'P 2yb'
_space_group_name_H-M_alt 'P 1 21 1'
_symmetry_space_group_name_Hall 'P 2yb'
_symmetry_space_group_name_H-M 'P 1 21 1'
_atom_sites_solution_hydrogens geom
_audit_creation_method SHELXL-2014/6
_audit_update_record
;
2016-11-16 deposited with the CCDC.
2016-12-20 downloaded from the CCDC.
;
_cell_angle_alpha 90
_cell_angle_beta 99.979(4)
_cell_angle_gamma 90
_cell_formula_units_Z 2
_cell_length_a 9.9447(18)
_cell_length_b 9.7882(17)
_cell_length_c 14.404(3)
_cell_measurement_reflns_used 2582
_cell_measurement_temperature 296(2)
_cell_measurement_theta_max 23.17
_cell_measurement_theta_min 2.31
_cell_volume 1380.9(5)
_computing_cell_refinement 'Bruker SAINT'
_computing_data_collection 'Bruker APEX2'
_computing_data_reduction 'Bruker SAINT'
_computing_molecular_graphics 'Bruker SHELXTL'
_computing_publication_material 'Bruker SHELXTL'
_computing_structure_refinement 'SHELXL-2014/6 (Sheldrick, 2014)'
_computing_structure_solution 'SHELXS-97 (Sheldrick, 2008)'
_diffrn_ambient_temperature 296(2)
_diffrn_measured_fraction_theta_full 0.996
_diffrn_measured_fraction_theta_max 0.996
_diffrn_measurement_device_type 'Bruker APEX-II CCD'
_diffrn_measurement_method '\f and \w scans'
_diffrn_radiation_type MoK\a
_diffrn_radiation_wavelength 0.71073
_diffrn_reflns_av_R_equivalents 0.0254
_diffrn_reflns_av_unetI/netI 0.0514
_diffrn_reflns_Laue_measured_fraction_full 0.996
_diffrn_reflns_Laue_measured_fraction_max 0.996
_diffrn_reflns_limit_h_max 11
_diffrn_reflns_limit_h_min -12
_diffrn_reflns_limit_k_max 11
_diffrn_reflns_limit_k_min -11
_diffrn_reflns_limit_l_max 17
_diffrn_reflns_limit_l_min -12
_diffrn_reflns_number 7936
_diffrn_reflns_point_group_measured_fraction_full 0.986
_diffrn_reflns_point_group_measured_fraction_max 0.986
_diffrn_reflns_theta_full 25.242
_diffrn_reflns_theta_max 25.496
_diffrn_reflns_theta_min 1.435
_exptl_absorpt_coefficient_mu 0.168
_exptl_absorpt_correction_T_max 0.9801
_exptl_absorpt_correction_T_min 0.9513
_exptl_absorpt_correction_type multi-scan
_exptl_absorpt_process_details sadabs
_exptl_crystal_colour colorless
_exptl_crystal_density_diffrn 1.248
_exptl_crystal_description block
_exptl_crystal_F_000 548
_exptl_crystal_size_max 0.300
_exptl_crystal_size_mid 0.150
_exptl_crystal_size_min 0.120
_refine_diff_density_max 0.285
_refine_diff_density_min -0.185
_refine_diff_density_rms 0.043
_refine_ls_abs_structure_details
; 
 Flack x determined using 1578 quotients [(I+)-(I-)]/[(I+)+(I-)] 
 (Parsons, Flack and Wagner, Acta Cryst. B69 (2013) 249-259). 
;
_refine_ls_abs_structure_Flack 0.99(4)
_refine_ls_extinction_method none
_refine_ls_goodness_of_fit_ref 1.050
_refine_ls_hydrogen_treatment constr
_refine_ls_matrix_type full
_refine_ls_number_parameters 344
_refine_ls_number_reflns 5055
_refine_ls_number_restraints 1
_refine_ls_restrained_S_all 1.050
_refine_ls_R_factor_all 0.0639
_refine_ls_R_factor_gt 0.0473
_refine_ls_shift/su_max 0.000
_refine_ls_shift/su_mean 0.000
_refine_ls_structure_factor_coef Fsqd
_refine_ls_weighting_details 'w=1/[\s^2^(Fo^2^)+(0.0800P)^2^+0.0058P] where P=(Fo^2^+2Fc^2^)/3'
_refine_ls_weighting_scheme calc
_refine_ls_wR_factor_gt 0.1273
_refine_ls_wR_factor_ref 0.1408
_reflns_Friedel_coverage 0.861
_reflns_Friedel_fraction_full 0.974
_reflns_Friedel_fraction_max 0.973
_reflns_number_gt 4013
_reflns_number_total 5055
_reflns_threshold_expression 'I > 2\s(I)'
_cod_data_source_file c6cc09154g2.cif
_cod_data_source_block 161012A1
_cod_depositor_comments 'Adding full bibliography for 7119341.cif.'
_cod_original_cell_volume 1380.9(4)
_cod_database_code 7119341
_shelx_space_group_comment
; 
The symmetry employed for this shelxl refinement is uniquely defined 
by the following loop, which should always be used as a source of 
symmetry information in preference to the above space-group names. 
They are only intended as comments. 
;
_shelx_estimated_absorpt_t_min 0.951
_shelx_estimated_absorpt_t_max 0.980
_shelxl_version_number 2014/6

loop_
_space_group_symop_operation_xyz
'x, y, z'
'-x, y+1/2, -z'

loop_
_atom_site_label
_atom_site_type_symbol
_atom_site_fract_x
_atom_site_fract_y
_atom_site_fract_z
_atom_site_U_iso_or_equiv
_atom_site_adp_type
_atom_site_occupancy
_atom_site_site_symmetry_order
_atom_site_calc_flag
_atom_site_refinement_flags_posn
_atom_site_refinement_flags_adp
C1 C 0.5997(5) 0.1844(4) 0.3081(3) 0.0527(10) Uani 1 1 d . .
H1 H 0.6256 0.2535 0.2706 0.063 Uiso 1 1 calc R U
C2 C 0.4940(5) 0.2078(5) 0.3572(3) 0.0579(11) Uani 1 1 d . .
H2 H 0.4479 0.2908 0.3519 0.069 Uiso 1 1 calc R U
C3 C 0.4588(4) 0.1069(5) 0.4136(3) 0.0525(10) Uani 1 1 d . .
C4 C 0.5241(5) -0.0189(5) 0.4213(3) 0.0571(11) Uani 1 1 d . .
H4 H 0.4986 -0.0871 0.4597 0.068 Uiso 1 1 calc R U
C5 C 0.6276(5) -0.0401(4) 0.3708(3) 0.0537(10) Uani 1 1 d . .
H5 H 0.6718 -0.1242 0.3751 0.064 Uiso 1 1 calc R U
C6 C 0.6676(4) 0.0607(4) 0.3135(3) 0.0422(9) Uani 1 1 d . .
C7 C 0.7904(4) 0.0332(4) 0.2657(3) 0.0408(8) Uani 1 1 d . .
H7 H 0.8677 0.0201 0.3172 0.049 Uiso 1 1 calc R U
C8 C 0.8301(4) 0.1509(4) 0.2088(3) 0.0435(9) Uani 1 1 d . .
C9 C 0.7651(4) 0.1883(4) 0.1154(3) 0.0401(8) Uani 1 1 d . .
C10 C 0.6444(4) 0.1145(4) 0.0620(3) 0.0443(9) Uani 1 1 d . .
H10A H 0.5684 0.1223 0.0958 0.053 Uiso 1 1 calc R U
H10B H 0.6178 0.1568 0.0007 0.053 Uiso 1 1 calc R U
C11 C 0.6639(4) -0.1096(4) 0.1362(3) 0.0505(10) Uani 1 1 d . .
H11A H 0.5806 -0.0814 0.1572 0.061 Uiso 1 1 calc R U
H11B H 0.6538 -0.2055 0.1194 0.061 Uiso 1 1 calc R U
C12 C 0.8330(4) 0.2998(4) 0.0905(3) 0.0444(9) Uani 1 1 d . .
C13 C 0.9346(4) 0.2399(4) 0.2342(3) 0.0485(10) Uani 1 1 d . .
C14 C 1.0419(5) 0.2546(5) 0.3189(3) 0.0674(13) Uani 1 1 d . .
H14A H 1.0224 0.3328 0.3545 0.101 Uiso 1 1 calc R U
H14B H 1.1290 0.2663 0.2998 0.101 Uiso 1 1 calc R U
H14C H 1.0438 0.1741 0.3572 0.101 Uiso 1 1 calc R U
C15 C 0.8180(4) 0.3955(4) 0.0108(3) 0.0450(9) Uani 1 1 d . .
C16 C 0.8692(5) 0.5265(5) 0.0244(4) 0.0618(12) Uani 1 1 d . .
H16 H 0.9186 0.5510 0.0829 0.074 Uiso 1 1 calc R U
C17 C 0.8485(6) 0.6208(6) -0.0470(4) 0.0785(15) Uani 1 1 d . .
H17 H 0.8845 0.7082 -0.0363 0.094 Uiso 1 1 calc R U
C18 C 0.7765(6) 0.5889(5) -0.1328(4) 0.0725(14) Uani 1 1 d . .
H18 H 0.7609 0.6543 -0.1803 0.087 Uiso 1 1 calc R U
C19 C 0.7264(5) 0.4578(6) -0.1491(3) 0.0679(13) Uani 1 1 d . .
H19 H 0.6774 0.4346 -0.2080 0.081 Uiso 1 1 calc R U
C20 C 0.7489(5) 0.3609(5) -0.0782(3) 0.0567(11) Uani 1 1 d . .
H20 H 0.7175 0.2721 -0.0902 0.068 Uiso 1 1 calc R U
C21 C 0.5797(5) -0.0899(5) -0.0300(3) 0.0561(11) Uani 1 1 d . .
H21A H 0.4871 -0.0783 -0.0186 0.067 Uiso 1 1 calc R U
H21B H 0.5970 -0.1871 -0.0335 0.067 Uiso 1 1 calc R U
C22 C 0.5919(4) -0.0250(4) -0.1227(3) 0.0498(10) Uani 1 1 d . .
C23 C 0.7191(5) -0.0169(5) -0.1525(4) 0.0600(12) Uani 1 1 d . .
H23 H 0.7975 -0.0498 -0.1144 0.072 Uiso 1 1 calc R U
C24 C 0.7260(5) 0.0411(5) -0.2401(4) 0.0658(13) Uani 1 1 d . .
H24 H 0.8093 0.0466 -0.2610 0.079 Uiso 1 1 calc R U
C25 C 0.6096(6) 0.0900(6) -0.2951(3) 0.0736(14) Uani 1 1 d . .
H25 H 0.6143 0.1290 -0.3534 0.088 Uiso 1 1 calc R U
C26 C 0.4880(6) 0.0821(6) -0.2654(4) 0.0794(16) Uani 1 1 d . .
H26 H 0.4100 0.1166 -0.3031 0.095 Uiso 1 1 calc R U
C27 C 0.4790(5) 0.0242(5) -0.1811(4) 0.0629(12) Uani 1 1 d . .
H27 H 0.3941 0.0178 -0.1626 0.076 Uiso 1 1 calc R U
C28 C 0.9065(4) -0.1538(4) 0.2007(3) 0.0534(10) Uani 1 1 d . .
H28A H 0.9632 -0.0814 0.1826 0.064 Uiso 1 1 calc R U
H28B H 0.8919 -0.2210 0.1505 0.064 Uiso 1 1 calc R U
C29 C 0.9771(4) -0.2195(5) 0.2901(3) 0.0502(10) Uani 1 1 d . .
C30 C 0.9229(5) -0.3349(5) 0.3246(4) 0.0690(13) Uani 1 1 d . .
H30 H 0.8444 -0.3748 0.2911 0.083 Uiso 1 1 calc R U
C31 C 0.9861(8) -0.3914(7) 0.4101(5) 0.101(2) Uani 1 1 d . .
H31 H 0.9498 -0.4688 0.4339 0.121 Uiso 1 1 calc R U
C32 C 1.1022(8) -0.3318(10) 0.4586(4) 0.105(3) Uani 1 1 d . .
H32 H 1.1450 -0.3705 0.5150 0.126 Uiso 1 1 calc R U
C33 C 1.1553(7) -0.2194(10) 0.4266(5) 0.101(2) Uani 1 1 d . .
H33 H 1.2331 -0.1792 0.4608 0.121 Uiso 1 1 calc R U
C34 C 1.0932(5) -0.1642(6) 0.3425(4) 0.0713(14) Uani 1 1 d . .
H34 H 1.1309 -0.0865 0.3201 0.086 Uiso 1 1 calc R U
Cl1 Cl 0.32883(12) 0.13634(16) 0.47971(8) 0.0725(4) Uani 1 1 d . .
N1 N 0.7747(3) -0.0974(3) 0.2149(2) 0.0452(8) Uani 1 1 d . .
N2 N 0.6747(3) -0.0317(3) 0.0494(2) 0.0468(8) Uani 1 1 d . .
O1 O 0.9376(3) 0.3328(3) 0.16349(19) 0.0498(7) Uani 1 1 d . .

loop_
_atom_site_aniso_label
_atom_site_aniso_U_11
_atom_site_aniso_U_22
_atom_site_aniso_U_33
_atom_site_aniso_U_23
_atom_site_aniso_U_13
_atom_site_aniso_U_12
C1 0.067(3) 0.041(2) 0.050(2) 0.0093(19) 0.009(2) 0.0087(19)
C2 0.067(3) 0.053(3) 0.051(2) -0.001(2) 0.006(2) 0.015(2)
C3 0.051(2) 0.067(3) 0.038(2) -0.007(2) 0.0040(17) 0.006(2)
C4 0.064(3) 0.058(3) 0.052(2) 0.009(2) 0.017(2) 0.003(2)
C5 0.065(3) 0.042(2) 0.056(2) 0.007(2) 0.015(2) 0.009(2)
C6 0.052(2) 0.041(2) 0.0309(18) 0.0012(16) 0.0008(16) 0.0053(17)
C7 0.044(2) 0.0393(19) 0.0372(19) 0.0038(17) 0.0015(15) 0.0033(17)
C8 0.050(2) 0.040(2) 0.040(2) 0.0026(18) 0.0067(16) -0.0014(18)
C9 0.0447(19) 0.0336(18) 0.041(2) 0.0000(16) 0.0051(16) 0.0029(15)
C10 0.051(2) 0.035(2) 0.045(2) 0.0077(17) 0.0037(17) -0.0038(17)
C11 0.063(2) 0.039(2) 0.045(2) 0.0035(18) -0.0006(19) -0.0049(19)
C12 0.050(2) 0.0363(19) 0.046(2) -0.0005(18) 0.0042(18) -0.0006(17)
C13 0.054(2) 0.046(2) 0.044(2) 0.0017(18) 0.0027(18) -0.0050(19)
C14 0.076(3) 0.070(3) 0.050(3) -0.001(2) -0.006(2) -0.016(3)
C15 0.047(2) 0.041(2) 0.049(2) 0.0054(18) 0.0132(17) 0.0043(17)
C16 0.081(3) 0.043(2) 0.060(3) 0.006(2) 0.010(2) -0.007(2)
C17 0.104(4) 0.046(3) 0.086(4) 0.019(3) 0.019(3) -0.008(3)
C18 0.091(4) 0.063(3) 0.066(3) 0.028(3) 0.023(3) 0.006(3)
C19 0.066(3) 0.088(4) 0.051(3) 0.016(3) 0.013(2) 0.000(3)
C20 0.071(3) 0.053(3) 0.048(2) 0.004(2) 0.015(2) -0.008(2)
C21 0.062(2) 0.053(3) 0.052(2) 0.000(2) 0.007(2) -0.015(2)
C22 0.070(3) 0.036(2) 0.043(2) -0.0053(18) 0.010(2) -0.0090(19)
C23 0.056(3) 0.052(2) 0.069(3) 0.001(2) 0.001(2) 0.003(2)
C24 0.074(3) 0.059(3) 0.071(3) -0.007(3) 0.030(3) -0.008(2)
C25 0.101(4) 0.074(3) 0.045(3) 0.009(2) 0.010(3) -0.001(3)
C26 0.079(3) 0.095(4) 0.059(3) 0.013(3) -0.003(3) 0.007(3)
C27 0.056(3) 0.068(3) 0.062(3) 0.002(3) 0.004(2) -0.003(2)
C28 0.069(3) 0.049(2) 0.043(2) 0.0070(19) 0.014(2) 0.016(2)
C29 0.056(2) 0.051(2) 0.045(2) 0.0053(19) 0.0127(19) 0.017(2)
C30 0.067(3) 0.063(3) 0.080(3) 0.022(3) 0.021(2) 0.014(2)
C31 0.119(5) 0.095(5) 0.102(5) 0.057(4) 0.057(4) 0.051(4)
C32 0.098(5) 0.161(8) 0.056(3) 0.027(4) 0.012(3) 0.065(5)
C33 0.081(4) 0.150(7) 0.067(4) -0.001(5) -0.003(3) 0.035(5)
C34 0.066(3) 0.079(3) 0.070(3) -0.008(3) 0.014(3) 0.011(3)
Cl1 0.0624(7) 0.1023(10) 0.0546(7) -0.0085(7) 0.0146(5) 0.0114(7)
N1 0.0525(19) 0.0401(17) 0.0416(17) 0.0030(14) 0.0040(15) 0.0061(15)
N2 0.060(2) 0.0354(16) 0.0402(18) 0.0030(15) -0.0043(15) -0.0050(15)
O1 0.0553(16) 0.0452(15) 0.0465(15) 0.0000(13) 0.0020(13) -0.0086(13)

loop_
_atom_type_symbol
_atom_type_description
_atom_type_scat_dispersion_real
_atom_type_scat_dispersion_imag
_atom_type_scat_source
C C 0.0033 0.0016 'International Tables Vol C Tables 4.2.6.8 and 6.1.1.4'
H H 0.0000 0.0000 'International Tables Vol C Tables 4.2.6.8 and 6.1.1.4'
N N 0.0061 0.0033 'International Tables Vol C Tables 4.2.6.8 and 6.1.1.4'
O O 0.0106 0.0060 'International Tables Vol C Tables 4.2.6.8 and 6.1.1.4'
Cl Cl 0.1484 0.1585 'International Tables Vol C Tables 4.2.6.8 and 6.1.1.4'

loop_
_geom_angle_atom_site_label_1
_geom_angle_atom_site_label_2
_geom_angle_atom_site_label_3
_geom_angle
C6 C1 C2 121.5(4)
C6 C1 H1 119.2
C2 C1 H1 119.2
C3 C2 C1 118.8(4)
C3 C2 H2 120.6
C1 C2 H2 120.6
C2 C3 C4 121.7(4)
C2 C3 Cl1 119.6(3)
C4 C3 Cl1 118.7(4)
C5 C4 C3 118.3(4)
C5 C4 H4 120.8
C3 C4 H4 120.8
C4 C5 C6 121.7(4)
C4 C5 H5 119.2
C6 C5 H5 119.2
C1 C6 C5 117.9(4)
C1 C6 C7 123.4(3)
C5 C6 C7 118.5(3)
N1 C7 C8 114.2(3)
N1 C7 C6 110.8(3)
C8 C7 C6 114.6(3)
N1 C7 H7 105.4
C8 C7 H7 105.4
C6 C7 H7 105.4
C13 C8 C9 106.7(3)
C13 C8 C7 127.3(3)
C9 C8 C7 126.0(3)
C12 C9 C8 106.7(3)
C12 C9 C10 129.9(3)
C8 C9 C10 123.3(3)
N2 C10 C9 111.6(3)
N2 C10 H10A 109.3
C9 C10 H10A 109.3
N2 C10 H10B 109.3
C9 C10 H10B 109.3
H10A C10 H10B 108.0
N1 C11 N2 117.5(3)
N1 C11 H11A 107.9
N2 C11 H11A 107.9
N1 C11 H11B 107.9
N2 C11 H11B 107.9
H11A C11 H11B 107.2
C9 C12 O1 109.2(3)
C9 C12 C15 136.7(4)
O1 C12 C15 114.0(3)
C8 C13 O1 109.9(3)
C8 C13 C14 133.8(4)
O1 C13 C14 116.3(4)
C13 C14 H14A 109.5
C13 C14 H14B 109.5
H14A C14 H14B 109.5
C13 C14 H14C 109.5
H14A C14 H14C 109.5
H14B C14 H14C 109.5
C16 C15 C20 118.0(4)
C16 C15 C12 119.8(4)
C20 C15 C12 122.2(4)
C17 C16 C15 121.0(5)
C17 C16 H16 119.5
C15 C16 H16 119.5
C18 C17 C16 121.1(5)
C18 C17 H17 119.4
C16 C17 H17 119.4
C17 C18 C19 119.2(5)
C17 C18 H18 120.4
C19 C18 H18 120.4
C18 C19 C20 120.3(5)
C18 C19 H19 119.9
C20 C19 H19 119.9
C19 C20 C15 120.4(4)
C19 C20 H20 119.8
C15 C20 H20 119.8
N2 C21 C22 112.9(3)
N2 C21 H21A 109.0
C22 C21 H21A 109.0
N2 C21 H21B 109.0
C22 C21 H21B 109.0
H21A C21 H21B 107.8
C27 C22 C23 118.5(4)
C27 C22 C21 120.8(4)
C23 C22 C21 120.7(4)
C24 C23 C22 119.2(4)
C24 C23 H23 120.4
C22 C23 H23 120.4
C25 C24 C23 119.7(5)
C25 C24 H24 120.1
C23 C24 H24 120.1
C26 C25 C24 120.6(5)
C26 C25 H25 119.7
C24 C25 H25 119.7
C25 C26 C27 120.5(5)
C25 C26 H26 119.7
C27 C26 H26 119.7
C26 C27 C22 121.5(5)
C26 C27 H27 119.2
C22 C27 H27 119.2
N1 C28 C29 109.8(3)
N1 C28 H28A 109.7
C29 C28 H28A 109.7
N1 C28 H28B 109.7
C29 C28 H28B 109.7
H28A C28 H28B 108.2
C34 C29 C30 117.8(4)
C34 C29 C28 121.7(4)
C30 C29 C28 120.4(4)
C29 C30 C31 119.8(6)
C29 C30 H30 120.1
C31 C30 H30 120.1
C32 C31 C30 119.4(6)
C32 C31 H31 120.3
C30 C31 H31 120.3
C33 C32 C31 121.5(6)
C33 C32 H32 119.3
C31 C32 H32 119.3
C32 C33 C34 119.0(7)
C32 C33 H33 120.5
C34 C33 H33 120.5
C33 C34 C29 122.4(7)
C33 C34 H34 118.8
C29 C34 H34 118.8
C11 N1 C7 117.7(3)
C11 N1 C28 116.0(3)
C7 N1 C28 112.1(3)
C21 N2 C10 110.7(3)
C21 N2 C11 109.0(3)
C10 N2 C11 110.4(3)
C13 O1 C12 107.5(3)

loop_
_geom_bond_atom_site_label_1
_geom_bond_atom_site_label_2
_geom_bond_distance
C1 C6 1.382(5)
C1 C2 1.384(6)
C1 H1 0.9300
C2 C3 1.361(6)
C2 H2 0.9300
C3 C4 1.388(6)
C3 Cl1 1.757(4)
C4 C5 1.375(6)
C4 H4 0.9300
C5 C6 1.388(6)
C5 H5 0.9300
C6 C7 1.526(5)
C7 N1 1.467(5)
C7 C8 1.505(5)
C7 H7 0.9800
C8 C13 1.357(6)
C8 C9 1.436(5)
C9 C12 1.364(5)
C9 C10 1.494(5)
C10 N2 1.480(5)
C10 H10A 0.9700
C10 H10B 0.9700
C11 N1 1.443(5)
C11 N2 1.483(5)
C11 H11A 0.9700
C11 H11B 0.9700
C12 O1 1.383(4)
C12 C15 1.469(5)
C13 O1 1.369(5)
C13 C14 1.482(6)
C14 H14A 0.9600
C14 H14B 0.9600
C14 H14C 0.9600
C15 C16 1.380(6)
C15 C20 1.387(6)
C16 C17 1.371(7)
C16 H16 0.9300
C17 C18 1.354(8)
C17 H17 0.9300
C18 C19 1.381(8)
C18 H18 0.9300
C19 C20 1.383(7)
C19 H19 0.9300
C20 H20 0.9300
C21 N2 1.467(5)
C21 C22 1.502(6)
C21 H21A 0.9700
C21 H21B 0.9700
C22 C27 1.369(6)
C22 C23 1.407(6)
C23 C24 1.396(7)
C23 H23 0.9300
C24 C25 1.371(7)
C24 H24 0.9300
C25 C26 1.353(8)
C25 H25 0.9300
C26 C27 1.357(7)
C26 H26 0.9300
C27 H27 0.9300
C28 N1 1.468(5)
C28 C29 1.500(6)
C28 H28A 0.9700
C28 H28B 0.9700
C29 C34 1.376(7)
C29 C30 1.381(7)
C30 C31 1.396(8)
C30 H30 0.9300
C31 C32 1.372(11)
C31 H31 0.9300
C32 C33 1.337(11)
C32 H32 0.9300
C33 C34 1.372(8)
C33 H33 0.9300
C34 H34 0.9300

loop_
_geom_torsion_atom_site_label_1
_geom_torsion_atom_site_label_2
_geom_torsion_atom_site_label_3
_geom_torsion_atom_site_label_4
_geom_torsion
C6 C1 C2 C3 1.4(6)
C1 C2 C3 C4 -1.3(7)
C1 C2 C3 Cl1 177.8(3)
C2 C3 C4 C5 0.5(7)
Cl1 C3 C4 C5 -178.7(3)
C3 C4 C5 C6 0.4(7)
C2 C1 C6 C5 -0.6(6)
C2 C1 C6 C7 -176.0(4)
C4 C5 C6 C1 -0.3(6)
C4 C5 C6 C7 175.4(4)
C1 C6 C7 N1 -132.9(4)
C5 C6 C7 N1 51.7(4)
C1 C6 C7 C8 -1.8(5)
C5 C6 C7 C8 -177.2(4)
N1 C7 C8 C13 -128.9(4)
C6 C7 C8 C13 101.7(5)
N1 C7 C8 C9 49.7(5)
C6 C7 C8 C9 -79.7(5)
C13 C8 C9 C12 -1.0(4)
C7 C8 C9 C12 -179.9(4)
C13 C8 C9 C10 -179.9(4)
C7 C8 C9 C10 1.3(6)
C12 C9 C10 N2 122.6(4)
C8 C9 C10 N2 -58.8(5)
C8 C9 C12 O1 0.5(4)
C10 C9 C12 O1 179.2(4)
C8 C9 C12 C15 -174.7(4)
C10 C9 C12 C15 4.0(8)
C9 C8 C13 O1 1.2(5)
C7 C8 C13 O1 -180.0(4)
C9 C8 C13 C14 -177.8(5)
C7 C8 C13 C14 1.0(8)
C9 C12 C15 C16 153.3(5)
O1 C12 C15 C16 -21.7(5)
C9 C12 C15 C20 -24.3(7)
O1 C12 C15 C20 160.7(4)
C20 C15 C16 C17 2.2(7)
C12 C15 C16 C17 -175.5(5)
C15 C16 C17 C18 0.4(9)
C16 C17 C18 C19 -1.7(9)
C17 C18 C19 C20 0.5(8)
C18 C19 C20 C15 2.1(7)
C16 C15 C20 C19 -3.4(6)
C12 C15 C20 C19 174.2(4)
N2 C21 C22 C27 -128.5(4)
N2 C21 C22 C23 53.3(6)
C27 C22 C23 C24 0.3(7)
C21 C22 C23 C24 178.5(4)
C22 C23 C24 C25 0.4(7)
C23 C24 C25 C26 -0.2(8)
C24 C25 C26 C27 -0.8(9)
C25 C26 C27 C22 1.5(9)
C23 C22 C27 C26 -1.2(7)
C21 C22 C27 C26 -179.5(5)
N1 C28 C29 C34 -110.6(5)
N1 C28 C29 C30 66.2(5)
C34 C29 C30 C31 -0.1(7)
C28 C29 C30 C31 -177.1(4)
C29 C30 C31 C32 -0.3(8)
C30 C31 C32 C33 1.0(10)
C31 C32 C33 C34 -1.2(10)
C32 C33 C34 C29 0.7(9)
C30 C29 C34 C33 0.0(7)
C28 C29 C34 C33 176.9(5)
N2 C11 N1 C7 70.7(5)
N2 C11 N1 C28 -66.1(5)
C8 C7 N1 C11 -66.8(4)
C6 C7 N1 C11 64.4(4)
C8 C7 N1 C28 71.6(4)
C6 C7 N1 C28 -157.1(3)
C29 C28 N1 C11 -142.5(4)
C29 C28 N1 C7 78.4(4)
C22 C21 N2 C10 63.3(5)
C22 C21 N2 C11 -175.2(4)
C9 C10 N2 C21 -158.7(3)
C9 C10 N2 C11 80.5(4)
N1 C11 N2 C21 161.6(4)
N1 C11 N2 C10 -76.6(4)
C8 C13 O1 C12 -1.0(4)
C14 C13 O1 C12 178.3(4)
C9 C12 O1 C13 0.3(4)
C15 C12 O1 C13 176.7(3)
